data_2001730
loop_
_publ_author_name
'Zhang, D.'
'Xu, Y.'
'Koh, L. L.'
'Lam, Y. L.'
'Huang, H. H.'

_publ_section_title
;
 Structures of 1,1'-diphenyl-1,1'-bicyclopentyl,
 1,1'-diphenyl-1,1'-bicyclohexyl and 1,1'-diphenyl-1,1'-bicycloheptyl
;
_journal_issue 5
_journal_name_full 'Acta Crystallographica Section C'
_journal_page_first 1002
_journal_page_last 1007
_journal_paper_doi 10.1107/S0108270192011314
_journal_volume 49
_journal_year 1993
_chemical_formula_sum 'C22 H26'
_chemical_formula_weight 290.4
_symmetry_cell_setting tetragonal
_symmetry_space_group_name_Hall '-I 4ad'
_symmetry_space_group_name_H-M 'I 4 1/a (origin  at -1)'
_atom_type_scat_source IntTabIV
_cell_angle_alpha 90
_cell_angle_beta 90
_cell_angle_gamma 90
_cell_formula_units_Z 8
_cell_length_a 10.2050(10)
_cell_length_b 10.2050(10)
_cell_length_c 32.229(10)
_cell_measurement_reflns_used 25
_cell_measurement_temperature 297
_cell_measurement_theta_max 14.8
_cell_measurement_theta_min 4.865
_cell_volume 3356.4(11)
_diffrn_measurement_device 'Siemens R3m/V'
_diffrn_measurement_method \w
_diffrn_radiation_type MoK\a
_diffrn_radiation_wavelength 0.71073
_diffrn_reflns_av_R_equivalents 0.0336
_diffrn_reflns_limit_h_max 12
_diffrn_reflns_limit_h_min 0
_diffrn_reflns_limit_k_max 12
_diffrn_reflns_limit_k_min 0
_diffrn_reflns_limit_l_max 37
_diffrn_reflns_limit_l_min 0
_diffrn_reflns_number 1666
_diffrn_reflns_theta_max 25.0
_diffrn_standards_decay_% +-1.5
_diffrn_standards_interval_count 98
_diffrn_standards_number 2
_exptl_absorpt_coefficient_mu 0.060
_exptl_absorpt_correction_type none
_exptl_crystal_colour colourless
_exptl_crystal_density_diffrn 1.149
_exptl_crystal_description prism
_exptl_crystal_size_max 0.4
_exptl_crystal_size_mid 0.25
_exptl_crystal_size_min 0.25
_refine_diff_density_max 0.16
_refine_diff_density_min -0.17
_refine_ls_goodness_of_fit_obs 1.53
_refine_ls_hydrogen_treatment noref
_refine_ls_number_parameters 101
_refine_ls_number_reflns 645
_refine_ls_R_factor_obs 0.599
_refine_ls_shift/esd_max 0.003
_refine_ls_structure_factor_coef F
_refine_ls_weighting_details 'w = 1/[\s^2^(F)+0.0001F^2^]'
_refine_ls_weighting_scheme calc
_refine_ls_wR_factor_obs 0.485
_reflns_number_observed 645
_reflns_number_total 1489
_reflns_observed_criterion I>2\s(I)
_cod_data_source_file ab1030.cif
_cod_data_source_block ab1030_structure_1_of_3
_cod_depositor_comments
;
The following automatic conversions were performed:

'_refine_ls_weighting_scheme' value '1/[\s^2^(F)+0.0001F^2^]' was
changed to 'calc'. New tag '_refine_ls_weighting_details' was
created. The value of the new tag was set to 'w =
1/[\s^2^(F)+0.0001F^2^]'.

Automatic conversion script
Id: cif_fix_values 3143 2015-03-26 13:38:13Z robertas 
;
_cod_original_cell_volume 3356.6(11)
_cod_database_code 2001730

loop_
_atom_site_label
_atom_site_fract_x
_atom_site_fract_y
_atom_site_fract_z
_atom_site_U_iso_or_equiv
C(1) .4317(3) .7859(3) .34010(10) .0500(10)
C(2) .4101(4) .8782(4) .30250(10) .068(2)
C(3) .2624(4) .8993(4) .30020(10) .085(2)
C(4) .2006(4) .7810(4) .32160(10) .079(2)
C(5) .3156(4) .6922(4) .33310(10) .067(2)
C(11) .4168(4) .8637(4) .38070(10) .054(2)
C(12) .4780(4) .9837(4) .38640(10) .070(2)
C(13) .4694(5) 1.0496(5) .4235(2) .094(2)
C(14) .4012(6) 1.0004(7) .4561(2) .105(3)
C(15) .3408(5) .8823(6) .4513(2) .094(2)
C(16) .3484(4) .8141(4) .41440(10) .071(2)
H(2A) .4423 .8393 .2774 .080
H(2B) .4553 .9594 .3072 .080
H(3A) .2340 .9043 .2718 .080
H(3B) .2384 .9791 .3140 .080
H(4A) .1402 .7375 .3034 .080
H(4B) .1545 .8081 .3461 .080
H(5A) .2971 .6441 .3580 .080
H(5B) .3334 .6315 .3111 .080
H(12A) .5257 1.0206 .3636 .080
H(13A) .5156 1.1308 .4268 .080
H(14A) .3933 1.0488 .4815 .080
H(15A) .2940 .8463 .4745 .080
H(16A) .3033 .7319 .4118 .080

loop_
_geom_angle_atom_site_label_1
_geom_angle_atom_site_label_2
_geom_angle_atom_site_label_3
_geom_angle
_geom_angle_publ_flag
C(2) C(1) C(5) 98.9(3) yes
C(5) C(1) C(11) 111.7(3) yes
C(5) C(1) C(1A) 113.1(4) yes
C(1) C(2) C(3) 105.4(3) yes
C(3) C(4) C(5) 105.2(3) yes
C(1) C(11) C(12) 121.6(3) yes
C(12) C(11) C(16) 116.4(4) yes
C(12) C(13) C(14) 121.7(5) yes
C(14) C(15) C(16) 121.2(5) yes
C(2) C(1) C(11) 109.7(3) yes
C(2) C(1) C(1A) 114.1(2) yes
C(11) C(1) C(1A) 109.1(2) yes
C(2) C(3) C(4) 105.9(3) yes
C(1) C(5) C(4) 105.0(3) yes
C(1) C(11) C(16) 121.8(4) yes
C(11) C(12) C(13) 121.2(4) yes
C(13) C(14) C(15) 118.2(5) yes
C(11) C(16) C(15) 121.3(4) yes

loop_
_geom_bond_atom_site_label_1
_geom_bond_atom_site_label_2
_geom_bond_distance
_geom_bond_publ_flag
C(1) C(2) 1.550(5) yes
C(1) C(11) 1.538(5) yes
C(2) C(3) 1.525(6) yes
C(4) C(5) 1.529(6) yes
C(11) C(16) 1.387(6) yes
C(13) C(14) 1.354(6) yes
C(15) C(16) 1.380(7) yes
C(1) C(5) 1.538(5) yes
C(1) C(1A) 1.575(7) yes
C(3) C(4) 1.526(6) yes
C(11) C(12) 1.387(6) yes
C(12) C(13) 1.375(7) yes
C(14) C(15) 1.363(9) yes

loop_
_geom_torsion_atom_site_label_1
_geom_torsion_atom_site_label_2
_geom_torsion_atom_site_label_3
_geom_torsion_atom_site_label_4
_geom_torsion
C(11) C(1) C(1A) C(11A) 51.7(4)
C(2) C(1) C(1A) C(2A) -62.3(4)
C(2) C(1) C(1A) C(5A) 49.7(4)
C(2) C(1) C(1A) C(11A) 174.7(4)
